data_2221707
loop_
_publ_author_name
'Wang, Wei'
'Shen, Yong-Miao'

_publ_section_title
Aqua(dicyanamido){\m-6,6'-dimethoxy-2,2'-[ethane-1,2-diylbis(nitrilomethylidyne)]diphenolato}nickel(II)sodium
_journal_coeditor_code HG2500
_journal_issue 5
_journal_name_full 'Acta Crystallographica Section E'
_journal_page_first m557
_journal_paper_doi 10.1107/S160053680901438X
_journal_volume 65
_journal_year 2009
_chemical_formula_iupac '[Na Ni (C18 H18 N2 O4) (C2 N3) (H2 O)]'
_chemical_formula_moiety 'C20 H20 N5 Na Ni O5'
_chemical_formula_sum 'C20 H20 N5 Na Ni O5'
_chemical_formula_weight 492.11
_chemical_name_systematic
;
Aqua(dicyanamido){\m-6,6'-dimethoxy-2,2'-[ethane-1,2-
diylbis(nitrilomethylidyne)]diphenolato}nickel(II)sodium
;
_space_group_IT_number 14
_symmetry_cell_setting monoclinic
_symmetry_space_group_name_Hall '-P 2ybc'
_symmetry_space_group_name_H-M 'P 1 21/c 1'
_atom_sites_solution_hydrogens geom
_atom_sites_solution_primary direct
_atom_sites_solution_secondary difmap
_audit_creation_method SHELXL97
_cell_angle_alpha 90.00
_cell_angle_beta 101.282(4)
_cell_angle_gamma 90.00
_cell_formula_units_Z 4
_cell_length_a 7.4654(14)
_cell_length_b 22.745(4)
_cell_length_c 13.177(3)
_cell_measurement_reflns_used 3120
_cell_measurement_temperature 293(2)
_cell_measurement_theta_max 24.568
_cell_measurement_theta_min 2.513
_cell_volume 2194.2(8)
_computing_cell_refinement 'SAINT-Plus (Bruker, 2001)'
_computing_data_collection 'APEX2 (Bruker, 2004)'
_computing_data_reduction 'SAINT-Plus (Bruker, 2001)'
_computing_molecular_graphics 'SHELXTL (Sheldrick, 2008)'
_computing_publication_material 'SHELXTL (Sheldrick, 2008)'
_computing_structure_refinement 'SHELXL97 (Sheldrick, 2008)'
_computing_structure_solution 'SHELXS97 (Sheldrick, 2008)'
_diffrn_ambient_temperature 293(2)
_diffrn_measured_fraction_theta_full 0.998
_diffrn_measured_fraction_theta_max 0.998
_diffrn_measurement_device_type 'Bruker SMART CCD area-detector'
_diffrn_measurement_method '\f and \w'
_diffrn_radiation_monochromator graphite
_diffrn_radiation_source 'fine-focus sealed tube'
_diffrn_radiation_type MoK\a
_diffrn_radiation_wavelength 0.71073
_diffrn_reflns_av_R_equivalents 0.0321
_diffrn_reflns_av_sigmaI/netI 0.0388
_diffrn_reflns_limit_h_max 8
_diffrn_reflns_limit_h_min -8
_diffrn_reflns_limit_k_max 27
_diffrn_reflns_limit_k_min -26
_diffrn_reflns_limit_l_max 14
_diffrn_reflns_limit_l_min -15
_diffrn_reflns_number 10817
_diffrn_reflns_theta_full 25.01
_diffrn_reflns_theta_max 25.01
_diffrn_reflns_theta_min 1.79
_exptl_absorpt_coefficient_mu 0.946
_exptl_absorpt_correction_T_max 0.9031
_exptl_absorpt_correction_T_min 0.8790
_exptl_absorpt_correction_type multi-scan
_exptl_absorpt_process_details '(SADABS; Sheldrick, 2003)'
_exptl_crystal_colour orange
_exptl_crystal_density_diffrn 1.490
_exptl_crystal_density_method 'not measured'
_exptl_crystal_description block
_exptl_crystal_F_000 1016
_exptl_crystal_size_max 0.14
_exptl_crystal_size_mid 0.13
_exptl_crystal_size_min 0.11
_refine_diff_density_max 0.326
_refine_diff_density_min -0.352
_refine_ls_extinction_method none
_refine_ls_goodness_of_fit_ref 1.018
_refine_ls_hydrogen_treatment constr
_refine_ls_matrix_type full
_refine_ls_number_parameters 291
_refine_ls_number_reflns 3864
_refine_ls_number_restraints 54
_refine_ls_restrained_S_all 1.064
_refine_ls_R_factor_all 0.0619
_refine_ls_R_factor_gt 0.0394
_refine_ls_shift/su_max 0.001
_refine_ls_shift/su_mean 0.000
_refine_ls_structure_factor_coef Fsqd
_refine_ls_weighting_details 'calc w = 1/[\s^2^(Fo^2^)+(0.0455P)^2^+0.4335P] where P=(Fo^2^+2Fc^2^)/3'
_refine_ls_weighting_scheme calc
_refine_ls_wR_factor_gt 0.0872
_refine_ls_wR_factor_ref 0.0989
_reflns_number_gt 2815
_reflns_number_total 3864
_reflns_threshold_expression I>2\s(I)
_cod_data_source_file hg2500.cif
_cod_data_source_block I
_cod_original_sg_symbol_H-M 'P 21/c'
_cod_database_code 2221707
_cod_database_fobs_code 2221707

loop_
_symmetry_equiv_pos_as_xyz
'x, y, z'
'-x, y+1/2, -z+1/2'
'-x, -y, -z'
'x, -y-1/2, z-1/2'

loop_
_atom_site_type_symbol
_atom_site_label
_atom_site_fract_x
_atom_site_fract_y
_atom_site_fract_z
_atom_site_U_iso_or_equiv
_atom_site_adp_type
_atom_site_calc_flag
_atom_site_refinement_flags
_atom_site_occupancy
_atom_site_disorder_assembly
_atom_site_disorder_group
Ni Ni1 0.24893(5) 0.506776(16) 0.06029(3) 0.04684(15) Uani d . 1 . .
Na Na1 0.36614(16) 0.38280(5) 0.20328(9) 0.0527(3) Uani d . 1 . .
O O1 0.2723(3) 0.48215(8) 0.19509(16) 0.0545(5) Uani d . 1 . .
O O2 0.3315(3) 0.43203(8) 0.03988(15) 0.0497(5) Uani d . 1 . .
O O3 0.3154(4) 0.42650(10) 0.36882(17) 0.0732(7) Uani d . 1 . .
O O4 0.4284(3) 0.32315(9) 0.04958(19) 0.0655(6) Uani d . 1 . .
O O5 0.1624(3) 0.30933(10) 0.21624(17) 0.0731(7) Uani d . 1 . .
H H5A 0.1005 0.3032 0.2601 0.088 Uiso d R 1 . .
H H5B 0.1305 0.2871 0.1665 0.088 Uiso d R 1 . .
N N1 0.1665(3) 0.58076(11) 0.0844(2) 0.0584(7) Uani d . 1 . .
N N2 0.2232(3) 0.52892(13) -0.0760(2) 0.0589(7) Uani d . 1 . .
N N3 0.9189(4) 0.28821(17) 0.3648(3) 0.0917(9) Uani d U 1 . .
N N4 1.0360(5) 0.26666(15) 0.5450(3) 0.0888(10) Uani d U 1 . .
N N5 0.6431(5) 0.34246(17) 0.2954(3) 0.0934(9) Uani d U 1 . .
C C1 0.3049(4) 0.43665(18) -0.1445(3) 0.0652(10) Uani d . 1 . .
C C2 0.3415(4) 0.40716(15) -0.0485(2) 0.0511(8) Uani d . 1 . .
C C3 0.3908(4) 0.34689(15) -0.0474(3) 0.0601(9) Uani d . 1 . .
C C4 0.4007(6) 0.3183(2) -0.1377(4) 0.0885(13) Uani d . 1 . .
H H4 0.4321 0.2787 -0.1361 0.106 Uiso calc R 1 . .
C C5 0.3642(7) 0.3480(3) -0.2315(4) 0.1134(17) Uani d . 1 . .
H H5 0.3708 0.3281 -0.2923 0.136 Uiso calc R 1 . .
C C6 0.3189(6) 0.4060(3) -0.2353(3) 0.0998(15) Uani d . 1 . .
H H6 0.2969 0.4256 -0.2985 0.120 Uiso calc R 1 . .
C C7 0.2509(5) 0.49684(19) -0.1515(3) 0.0694(11) Uani d . 1 . .
H H7 0.2342 0.5144 -0.2164 0.083 Uiso calc R 1 . .
C C8 0.4977(6) 0.26446(15) 0.0610(3) 0.0903(13) Uani d . 1 . .
H H8A 0.4044 0.2375 0.0292 0.135 Uiso calc R 1 . .
H H8B 0.5337 0.2553 0.1332 0.135 Uiso calc R 1 . .
H H8C 0.6014 0.2611 0.0283 0.135 Uiso calc R 1 . .
C C9 0.1804(5) 0.57147(14) 0.2674(3) 0.0631(9) Uani d . 1 . .
C C10 0.2389(4) 0.51231(13) 0.2744(3) 0.0524(8) Uani d . 1 . .
C C11 0.2599(5) 0.48361(15) 0.3708(3) 0.0615(9) Uani d . 1 . .
C C12 0.2255(6) 0.5127(2) 0.4565(3) 0.0842(12) Uani d . 1 . .
H H12 0.2398 0.4933 0.5196 0.101 Uiso calc R 1 . .
C C13 0.1694(7) 0.5711(2) 0.4492(4) 0.0982(14) Uani d . 1 . .
H H13 0.1469 0.5905 0.5076 0.118 Uiso calc R 1 . .
C C14 0.1473(6) 0.59969(18) 0.3580(4) 0.0854(12) Uani d . 1 . .
H H14 0.1095 0.6387 0.3543 0.102 Uiso calc R 1 . .
C C15 0.3392(6) 0.39343(19) 0.4619(3) 0.0919(13) Uani d . 1 . .
H H15A 0.4253 0.4130 0.5147 0.138 Uiso calc R 1 . .
H H15B 0.3841 0.3550 0.4502 0.138 Uiso calc R 1 . .
H H15C 0.2241 0.3900 0.4836 0.138 Uiso calc R 1 . .
C C17 0.1111(6) 0.61685(18) -0.0096(4) 0.0889(13) Uani d . 1 . .
H H16A -0.0209 0.6203 -0.0257 0.107 Uiso calc R 1 . .
H H16B 0.1619 0.6560 0.0028 0.107 Uiso calc R 1 . .
C C18 0.1737(7) 0.59090(18) -0.0957(4) 0.0952(14) Uani d . 1 . .
H H17A 0.2791 0.6124 -0.1086 0.114 Uiso calc R 1 . .
H H17B 0.0782 0.5938 -0.1571 0.114 Uiso calc R 1 . .
C C19 0.9741(5) 0.27798(17) 0.4624(3) 0.0681(9) Uani d U 1 . .
C C20 0.7695(6) 0.31745(18) 0.3323(3) 0.0762(9) Uani d U 1 . .
C C16 0.1480(5) 0.60153(15) 0.1717(3) 0.0691(10) Uani d . 1 . .
H H20 0.1091 0.6404 0.1724 0.083 Uiso calc R 1 . .

loop_
_atom_site_aniso_label
_atom_site_aniso_U_11
_atom_site_aniso_U_22
_atom_site_aniso_U_33
_atom_site_aniso_U_12
_atom_site_aniso_U_13
_atom_site_aniso_U_23
Ni1 0.0435(2) 0.0440(2) 0.0519(3) -0.00269(17) 0.00649(17) 0.00924(18)
Na1 0.0576(7) 0.0475(7) 0.0521(7) 0.0048(6) 0.0090(6) 0.0046(5)
O1 0.0737(15) 0.0407(11) 0.0502(13) 0.0055(10) 0.0146(11) -0.0009(10)
O2 0.0576(13) 0.0493(12) 0.0426(12) 0.0010(10) 0.0109(10) 0.0014(9)
O3 0.115(2) 0.0601(15) 0.0482(14) 0.0084(14) 0.0235(13) 0.0051(11)
O4 0.0800(16) 0.0474(13) 0.0746(17) -0.0003(11) 0.0284(13) -0.0082(12)
O5 0.0885(17) 0.0713(15) 0.0650(16) -0.0195(13) 0.0290(13) -0.0105(12)
N1 0.0475(16) 0.0432(15) 0.081(2) -0.0028(12) 0.0046(14) 0.0120(15)
N2 0.0461(16) 0.0653(18) 0.0625(19) -0.0061(13) 0.0036(14) 0.0215(15)
N3 0.0765(19) 0.131(2) 0.0687(18) 0.0310(17) 0.0164(15) 0.0124(18)
N4 0.099(2) 0.085(2) 0.076(2) 0.0171(19) 0.0042(18) 0.0172(18)
N5 0.0782(19) 0.125(2) 0.0725(19) 0.0268(18) 0.0037(16) 0.0108(17)
C1 0.046(2) 0.100(3) 0.049(2) -0.0013(19) 0.0089(15) -0.001(2)
C2 0.0405(17) 0.070(2) 0.0432(19) -0.0088(16) 0.0099(14) -0.0071(16)
C3 0.056(2) 0.067(2) 0.060(2) -0.0097(17) 0.0196(17) -0.0206(19)
C4 0.088(3) 0.097(3) 0.083(3) -0.003(2) 0.023(2) -0.034(3)
C5 0.119(4) 0.159(5) 0.066(3) 0.015(4) 0.027(3) -0.038(3)
C6 0.097(3) 0.160(5) 0.044(2) 0.008(3) 0.018(2) -0.009(3)
C7 0.051(2) 0.108(3) 0.048(2) -0.007(2) 0.0077(16) 0.021(2)
C8 0.111(3) 0.045(2) 0.124(4) 0.000(2) 0.045(3) -0.009(2)
C9 0.057(2) 0.052(2) 0.079(3) 0.0015(16) 0.0093(18) -0.0180(19)
C10 0.0513(19) 0.0493(18) 0.057(2) -0.0025(15) 0.0122(15) -0.0081(16)
C11 0.066(2) 0.065(2) 0.056(2) -0.0009(18) 0.0165(17) -0.0114(18)
C12 0.097(3) 0.100(3) 0.057(3) 0.000(3) 0.019(2) -0.018(2)
C13 0.111(4) 0.099(4) 0.088(4) 0.006(3) 0.027(3) -0.043(3)
C14 0.083(3) 0.071(3) 0.102(3) 0.015(2) 0.016(2) -0.033(3)
C15 0.124(4) 0.096(3) 0.058(2) 0.001(3) 0.025(2) 0.022(2)
C17 0.079(3) 0.075(3) 0.113(4) 0.017(2) 0.018(3) 0.047(3)
C18 0.108(3) 0.080(3) 0.094(3) 0.005(3) 0.011(3) 0.041(3)
C19 0.0625(19) 0.080(2) 0.0614(18) 0.0125(16) 0.0121(16) 0.0107(18)
C20 0.068(2) 0.105(2) 0.0550(18) 0.0168(19) 0.0113(16) 0.0098(18)
C16 0.061(2) 0.0391(18) 0.102(3) 0.0030(16) 0.004(2) -0.006(2)

loop_
_atom_type_symbol
_atom_type_description
_atom_type_scat_dispersion_real
_atom_type_scat_dispersion_imag
_atom_type_scat_source
C C 0.0033 0.0016 'International Tables Vol C Tables 4.2.6.8 and 6.1.1.4'
H H 0.0000 0.0000 'International Tables Vol C Tables 4.2.6.8 and 6.1.1.4'
N N 0.0061 0.0033 'International Tables Vol C Tables 4.2.6.8 and 6.1.1.4'
O O 0.0106 0.0060 'International Tables Vol C Tables 4.2.6.8 and 6.1.1.4'
Na Na 0.0362 0.0249 'International Tables Vol C Tables 4.2.6.8 and 6.1.1.4'
Ni Ni 0.3393 1.1124 'International Tables Vol C Tables 4.2.6.8 and 6.1.1.4'

loop_
_geom_angle_atom_site_label_1
_geom_angle_atom_site_label_2
_geom_angle_atom_site_label_3
_geom_angle_site_symmetry_1
_geom_angle_site_symmetry_3
_geom_angle
_geom_angle_publ_flag
O1 Ni1 N2 . . 178.09(11) ?
O1 Ni1 N1 . . 94.79(11) ?
N2 Ni1 N1 . . 86.76(14) ?
O1 Ni1 O2 . . 83.62(9) ?
N2 Ni1 O2 . . 94.82(11) ?
N1 Ni1 O2 . . 178.41(11) ?
O5 Na1 O1 . . 120.42(9) ?
O5 Na1 N5 . . 101.85(12) ?
O1 Na1 N5 . . 127.99(12) ?
O5 Na1 O2 . . 116.86(9) ?
O1 Na1 O2 . . 62.15(7) ?
N5 Na1 O2 . . 124.88(11) ?
O5 Na1 O3 . . 90.51(9) ?
O1 Na1 O3 . . 64.15(8) ?
N5 Na1 O3 . . 88.43(11) ?
O2 Na1 O3 . . 126.30(8) ?
O5 Na1 O4 . . 84.15(8) ?
O1 Na1 O4 . . 124.77(9) ?
N5 Na1 O4 . . 85.68(11) ?
O2 Na1 O4 . . 62.63(7) ?
O3 Na1 O4 . . 171.07(9) ?
C10 O1 Ni1 . . 127.8(2) ?
C10 O1 Na1 . . 124.3(2) ?
Ni1 O1 Na1 . . 107.87(9) ?
C2 O2 Ni1 . . 127.3(2) ?
C2 O2 Na1 . . 125.61(19) ?
Ni1 O2 Na1 . . 106.26(9) ?
C11 O3 C15 . . 118.3(3) ?
C11 O3 Na1 . . 119.68(19) ?
C15 O3 Na1 . . 122.0(2) ?
C3 O4 C8 . . 118.2(3) ?
C3 O4 Na1 . . 119.73(19) ?
C8 O4 Na1 . . 122.1(2) ?
Na1 O5 H5A . . 130.6 ?
Na1 O5 H5B . . 118.8 ?
H5A O5 H5B . . 110.0 ?
C16 N1 C17 . . 119.2(3) ?
C16 N1 Ni1 . . 126.4(2) ?
C17 N1 Ni1 . . 114.3(3) ?
C7 N2 C18 . . 118.9(3) ?
C7 N2 Ni1 . . 126.8(3) ?
C18 N2 Ni1 . . 114.2(3) ?
C19 N3 C20 . . 120.5(3) ?
C20 N5 Na1 . . 171.8(4) ?
C6 C1 C2 . . 119.6(4) ?
C6 C1 C7 . . 119.2(4) ?
C2 C1 C7 . . 121.1(3) ?
O2 C2 C1 . . 123.9(3) ?
O2 C2 C3 . . 117.9(3) ?
C1 C2 C3 . . 118.2(3) ?
O4 C3 C4 . . 126.1(4) ?
O4 C3 C2 . . 113.4(3) ?
C4 C3 C2 . . 120.4(4) ?
C3 C4 C5 . . 120.5(4) ?
C3 C4 H4 . . 119.7 ?
C5 C4 H4 . . 119.7 ?
C6 C5 C4 . . 120.6(4) ?
C6 C5 H5 . . 119.7 ?
C4 C5 H5 . . 119.7 ?
C5 C6 C1 . . 120.5(4) ?
C5 C6 H6 . . 119.7 ?
C1 C6 H6 . . 119.7 ?
N2 C7 C1 . . 125.7(3) ?
N2 C7 H7 . . 117.1 ?
C1 C7 H7 . . 117.1 ?
O4 C8 H8A . . 109.5 ?
O4 C8 H8B . . 109.5 ?
H8A C8 H8B . . 109.5 ?
O4 C8 H8C . . 109.5 ?
H8A C8 H8C . . 109.5 ?
H8B C8 H8C . . 109.5 ?
C10 C9 C16 . . 121.1(3) ?
C10 C9 C14 . . 118.6(4) ?
C16 C9 C14 . . 120.2(4) ?
O1 C10 C11 . . 118.0(3) ?
O1 C10 C9 . . 123.4(3) ?
C11 C10 C9 . . 118.6(3) ?
O3 C11 C12 . . 125.5(4) ?
O3 C11 C10 . . 113.8(3) ?
C12 C11 C10 . . 120.7(4) ?
C11 C12 C13 . . 120.4(4) ?
C11 C12 H12 . . 119.8 ?
C13 C12 H12 . . 119.8 ?
C14 C13 C12 . . 120.3(4) ?
C14 C13 H13 . . 119.8 ?
C12 C13 H13 . . 119.8 ?
C13 C14 C9 . . 121.3(4) ?
C13 C14 H14 . . 119.3 ?
C9 C14 H14 . . 119.3 ?
O3 C15 H15A . . 109.5 ?
O3 C15 H15B . . 109.5 ?
H15A C15 H15B . . 109.5 ?
O3 C15 H15C . . 109.5 ?
H15A C15 H15C . . 109.5 ?
H15B C15 H15C . . 109.5 ?
C18 C17 N1 . . 110.7(3) ?
C18 C17 H16A . . 109.5 ?
N1 C17 H16A . . 109.5 ?
C18 C17 H16B . . 109.5 ?
N1 C17 H16B . . 109.5 ?
H16A C17 H16B . . 108.1 ?
C17 C18 N2 . . 111.4(3) ?
C17 C18 H17A . . 109.4 ?
N2 C18 H17A . . 109.4 ?
C17 C18 H17B . . 109.4 ?
N2 C18 H17B . . 109.4 ?
H17A C18 H17B . . 108.0 ?
N4 C19 N3 . . 173.6(4) ?
N5 C20 N3 . . 173.8(4) ?
N1 C16 C9 . . 126.5(3) ?
N1 C16 H20 . . 116.7 ?
C9 C16 H20 . . 116.7 ?

loop_
_geom_bond_atom_site_label_1
_geom_bond_atom_site_label_2
_geom_bond_site_symmetry_2
_geom_bond_distance
_geom_bond_publ_flag
Ni1 O1 . 1.838(2) ?
Ni1 N2 . 1.839(3) ?
Ni1 N1 . 1.840(3) ?
Ni1 O2 . 1.8457(19) ?
Na1 O5 . 2.288(2) ?
Na1 O1 . 2.362(2) ?
Na1 N5 . 2.368(4) ?
Na1 O2 . 2.395(2) ?
Na1 O3 . 2.492(3) ?
Na1 O4 . 2.555(2) ?
O1 C10 . 1.314(4) ?
O2 C2 . 1.310(3) ?
O3 C11 . 1.365(4) ?
O3 C15 . 1.420(4) ?
O4 C3 . 1.365(4) ?
O4 C8 . 1.429(4) ?
O5 H5A . 0.8200 ?
O5 H5B . 0.8246 ?
N1 C16 . 1.276(4) ?
N1 C17 . 1.476(4) ?
N2 C7 . 1.282(4) ?
N2 C18 . 1.468(5) ?
N3 C19 . 1.292(5) ?
N3 C20 . 1.297(5) ?
N4 C19 . 1.127(4) ?
N5 C20 . 1.127(4) ?
C1 C6 . 1.405(5) ?
C1 C2 . 1.411(5) ?
C1 C7 . 1.425(5) ?
C2 C3 . 1.419(5) ?
C3 C4 . 1.371(5) ?
C4 C5 . 1.387(6) ?
C4 H4 . 0.9300 ?
C5 C6 . 1.361(7) ?
C5 H5 . 0.9300 ?
C6 H6 . 0.9300 ?
C7 H7 . 0.9300 ?
C8 H8A . 0.9600 ?
C8 H8B . 0.9600 ?
C8 H8C . 0.9600 ?
C9 C10 . 1.412(4) ?
C9 C16 . 1.413(5) ?
C9 C14 . 1.419(5) ?
C10 C11 . 1.410(5) ?
C11 C12 . 1.375(5) ?
C12 C13 . 1.389(6) ?
C12 H12 . 0.9300 ?
C13 C14 . 1.349(6) ?
C13 H13 . 0.9300 ?
C14 H14 . 0.9300 ?
C15 H15A . 0.9600 ?
C15 H15B . 0.9600 ?
C15 H15C . 0.9600 ?
C17 C18 . 1.436(6) ?
C17 H16A . 0.9700 ?
C17 H16B . 0.9700 ?
C18 H17A . 0.9700 ?
C18 H17B . 0.9700 ?
C16 H20 . 0.9300 ?

loop_
_geom_hbond_atom_site_label_D
_geom_hbond_atom_site_label_H
_geom_hbond_atom_site_label_A
_geom_hbond_site_symmetry_A
_geom_hbond_distance_DH
_geom_hbond_distance_HA
_geom_hbond_distance_DA
_geom_hbond_angle_DHA
O5 H5A N3 1_455 0.82 2.14 2.960(4) 175.2
O5 H5B N4 4_465 0.82 2.03 2.852(4) 176.5
